data_7059711
loop_
_publ_author_name
'Singhal, Divya'
'Althagafi, Ismail'
'Kumar, Ashish'
'Yadav, Saroj'
'Prasad, Ashok K.'
'Pratap, Ramendra'

_publ_section_title
;
 Thieno[3,2-c]pyran: an ESIPT based fluorescence &#x201C;turn-on&#x201D;
 molecular chemosensor with AIE properties for the selective recognition
 of Zn2+ ion
;
_journal_issue 28
_journal_name_full 'New Journal of Chemistry'
_journal_page_first 12019
_journal_page_last 12026
_journal_paper_doi 10.1039/D0NJ02236E
_journal_volume 44
_journal_year 2020
_chemical_formula_moiety 'C15 H10 O5 S'
_chemical_formula_sum 'C15 H10 O5 S'
_chemical_formula_weight 302.29
_space_group_crystal_system orthorhombic
_space_group_IT_number 29
_space_group_name_Hall 'P 2c -2ac'
_space_group_name_H-M_alt 'P c a 21'
_atom_sites_solution_hydrogens geom
_audit_creation_method SHELXL-2016/6
_audit_update_record
;
2020-04-30 deposited with the CCDC.	2020-06-17 downloaded from the CCDC.
;
_cell_angle_alpha 90
_cell_angle_beta 90
_cell_angle_gamma 90
_cell_formula_units_Z 4
_cell_length_a 13.2481(4)
_cell_length_b 8.2931(3)
_cell_length_c 12.1623(4)
_cell_measurement_reflns_used 4184
_cell_measurement_temperature 293(2)
_cell_measurement_theta_max 24.5350
_cell_measurement_theta_min 3.9250
_cell_volume 1336.25(8)
_computing_cell_refinement 'CrysAlisPro, Oxford Diffraction Ltd.,'
_computing_data_collection 'CrysAlisPro, Oxford Diffraction Ltd.,'
_computing_data_reduction 'CrysAlisPro, Oxford Diffraction Ltd.,'
_computing_structure_refinement 'SHELXL-2016/6 (Sheldrick, 2016)'
_computing_structure_solution 'SHELXL-2016/6 (Sheldrick, 2016)'
_diffrn_ambient_temperature 293(2)
_diffrn_measured_fraction_theta_full 0.996
_diffrn_measured_fraction_theta_max 0.942
_diffrn_measurement_device_type 'xcalibur sapphire3'
_diffrn_radiation_type MoK\a
_diffrn_radiation_wavelength 0.71073
_diffrn_reflns_av_R_equivalents 0.0434
_diffrn_reflns_av_unetI/netI 0.0394
_diffrn_reflns_Laue_measured_fraction_full 0.996
_diffrn_reflns_Laue_measured_fraction_max 0.942
_diffrn_reflns_limit_h_max 18
_diffrn_reflns_limit_h_min -18
_diffrn_reflns_limit_k_max 11
_diffrn_reflns_limit_k_min -11
_diffrn_reflns_limit_l_max 16
_diffrn_reflns_limit_l_min -16
_diffrn_reflns_number 18574
_diffrn_reflns_point_group_measured_fraction_full 0.997
_diffrn_reflns_point_group_measured_fraction_max 0.910
_diffrn_reflns_theta_full 25.242
_diffrn_reflns_theta_max 29.518
_diffrn_reflns_theta_min 3.502
_exptl_absorpt_coefficient_mu 0.261
_exptl_crystal_colour YELLOW
_exptl_crystal_density_diffrn 1.503
_exptl_crystal_description NEEDLE
_exptl_crystal_F_000 624
_exptl_crystal_size_max 0.22
_exptl_crystal_size_mid 0.20
_exptl_crystal_size_min 0.18
_refine_diff_density_max 0.175
_refine_diff_density_min -0.175
_refine_diff_density_rms 0.040
_refine_ls_abs_structure_details
;
 Flack x determined using 955 quotients [(I+)-(I-)]/[(I+)+(I-)]
 (Parsons, Flack and Wagner, Acta Cryst. B69 (2013) 249-259).
;
_refine_ls_abs_structure_Flack 0.03(5)
_refine_ls_extinction_method none
_refine_ls_goodness_of_fit_ref 0.648
_refine_ls_hydrogen_treatment constr
_refine_ls_matrix_type full
_refine_ls_number_parameters 190
_refine_ls_number_reflns 3407
_refine_ls_number_restraints 1
_refine_ls_restrained_S_all 0.648
_refine_ls_R_factor_all 0.0728
_refine_ls_R_factor_gt 0.0453
_refine_ls_shift/su_max 0.000
_refine_ls_shift/su_mean 0.000
_refine_ls_structure_factor_coef Fsqd
_refine_ls_weighting_details 'w=1/[\s^2^(Fo^2^)+(0.0926P)^2^+3.1416P] where P=(Fo^2^+2Fc^2^)/3'
_refine_ls_weighting_scheme calc
_refine_ls_wR_factor_gt 0.1124
_refine_ls_wR_factor_ref 0.1453
_reflns_Friedel_coverage 0.847
_reflns_Friedel_fraction_full 0.998
_reflns_Friedel_fraction_max 0.875
_reflns_number_gt 2556
_reflns_number_total 3407
_reflns_threshold_expression 'I > 2\s(I)'
_cod_data_source_file d0nj02236e2.cif
_cod_data_source_block shelx
_cod_depositor_comments
;Adding full bibliography for 7059711.cif.

 Adding full bibliography for 7059711.cif.
;
_cod_database_code 7059711
_shelx_shelxl_version_number 2016/6
_shelx_space_group_comment
;
The symmetry employed for this shelxl refinement is uniquely defined
by the following loop, which should always be used as a source of
symmetry information in preference to the above space-group names.
They are only intended as comments.
;

loop_
_space_group_symop_operation_xyz
'x, y, z'
'-x, -y, z+1/2'
'x+1/2, -y, z'
'-x+1/2, y, z+1/2'

loop_
_atom_site_label
_atom_site_type_symbol
_atom_site_fract_x
_atom_site_fract_y
_atom_site_fract_z
_atom_site_U_iso_or_equiv
_atom_site_adp_type
_atom_site_occupancy
_atom_site_site_symmetry_order
_atom_site_calc_flag
_atom_site_refinement_flags_posn
_atom_site_refinement_flags_adp
_atom_site_refinement_flags_occupancy
_atom_site_disorder_assembly
_atom_site_disorder_group
S1 S 0.89902(8) 0.69007(16) 0.39069(12) 0.0491(3) Uani 1 1 d . . . . .
O1 O 0.6465(2) 0.4839(4) 0.5827(3) 0.0456(8) Uani 1 1 d . . . . .
O5 O 0.9309(3) 0.8865(5) 0.1918(3) 0.0614(10) Uani 1 1 d . . . . .
O4 O 0.7669(3) 0.9139(5) 0.1444(3) 0.0634(11) Uani 1 1 d . . . . .
O2 O 0.5367(2) 0.5995(5) 0.4713(4) 0.0653(11) Uani 1 1 d . . . . .
O3 O 0.6291(3) 0.7779(5) 0.2819(3) 0.0631(11) Uani 1 1 d . . . . .
H9 H 0.645029 0.830231 0.227339 0.095 Uiso 1 1 calc R U . . .
C6 C 0.7424(3) 0.3469(6) 0.7167(4) 0.0391(9) Uani 1 1 d . . . . .
C12 C 0.7124(3) 0.7318(6) 0.3355(4) 0.0421(10) Uani 1 1 d . . . . .
C8 C 0.8235(3) 0.5118(6) 0.5667(4) 0.0415(10) Uani 1 1 d . . . . .
H8 H 0.888408 0.492242 0.592446 0.050 Uiso 1 1 calc R U . . .
C9 C 0.8073(3) 0.6063(6) 0.4719(4) 0.0387(9) Uani 1 1 d . . . . .
C7 C 0.7422(3) 0.4505(6) 0.6191(4) 0.0388(10) Uani 1 1 d . . . . .
C14 C 0.8319(4) 0.8631(6) 0.2059(4) 0.0499(12) Uani 1 1 d . . . . .
C11 C 0.6246(3) 0.5779(6) 0.4916(4) 0.0428(11) Uani 1 1 d . . . . .
C13 C 0.8092(4) 0.7702(6) 0.3034(4) 0.0439(10) Uani 1 1 d . . . . .
C10 C 0.7110(3) 0.6385(6) 0.4326(4) 0.0392(9) Uani 1 1 d . . . . .
C2 C 0.6536(5) 0.2090(7) 0.8615(5) 0.0565(14) Uani 1 1 d . . . . .
H2 H 0.593346 0.183479 0.896550 0.068 Uiso 1 1 calc R U . . .
C1 C 0.6526(4) 0.3059(6) 0.7698(4) 0.0484(11) Uani 1 1 d . . . . .
H1 H 0.591438 0.344568 0.742909 0.058 Uiso 1 1 calc R U . . .
C5 C 0.8324(4) 0.2852(7) 0.7578(5) 0.0547(13) Uani 1 1 d . . . . .
H5 H 0.892997 0.309861 0.723152 0.066 Uiso 1 1 calc R U . . .
C3 C 0.7433(5) 0.1493(6) 0.9018(5) 0.0601(14) Uani 1 1 d . . . . .
H3 H 0.743770 0.083535 0.963723 0.072 Uiso 1 1 calc R U . . .
C4 C 0.8323(5) 0.1880(7) 0.8494(5) 0.0608(15) Uani 1 1 d . . . . .
H4 H 0.893058 0.147985 0.876302 0.073 Uiso 1 1 calc R U . . .
C15 C 0.9602(6) 0.9804(8) 0.0969(6) 0.0759(18) Uani 1 1 d . . . . .
H12 H 1.032424 0.989703 0.094654 0.114 Uiso 1 1 calc R U . . .
H11 H 0.936923 0.927962 0.031249 0.114 Uiso 1 1 calc R U . . .
H10 H 0.930792 1.085971 0.101686 0.114 Uiso 1 1 calc R U . . .

loop_
_atom_site_aniso_label
_atom_site_aniso_U_11
_atom_site_aniso_U_22
_atom_site_aniso_U_33
_atom_site_aniso_U_23
_atom_site_aniso_U_13
_atom_site_aniso_U_12
S1 0.0356(5) 0.0593(6) 0.0523(6) 0.0106(6) 0.0032(6) -0.0019(5)
O1 0.0310(15) 0.060(2) 0.0454(18) 0.0031(16) 0.0018(14) -0.0003(14)
O5 0.061(2) 0.066(2) 0.057(2) 0.014(2) 0.0105(18) -0.0012(19)
O4 0.073(3) 0.064(2) 0.053(2) 0.010(2) -0.007(2) -0.002(2)
O2 0.0322(16) 0.089(3) 0.075(3) 0.017(2) -0.0050(17) 0.0032(17)
O3 0.051(2) 0.077(3) 0.062(3) 0.016(2) -0.0130(18) 0.002(2)
C6 0.039(2) 0.040(2) 0.039(2) -0.0038(19) 0.0051(18) -0.0026(19)
C12 0.037(2) 0.046(2) 0.043(3) -0.006(2) -0.0053(19) 0.004(2)
C8 0.0297(19) 0.051(3) 0.044(2) -0.001(2) 0.0003(18) 0.0020(19)
C9 0.0310(19) 0.045(2) 0.040(2) -0.004(2) 0.0030(18) 0.0006(17)
C7 0.032(2) 0.045(2) 0.039(2) -0.0061(19) -0.0017(18) 0.0026(19)
C14 0.058(3) 0.044(2) 0.048(3) -0.002(2) 0.002(2) 0.000(2)
C11 0.032(2) 0.049(3) 0.048(3) 0.000(2) -0.0007(19) 0.0003(19)
C13 0.048(3) 0.043(2) 0.041(2) -0.002(2) 0.000(2) 0.001(2)
C10 0.036(2) 0.042(2) 0.039(2) -0.007(2) -0.0008(18) -0.0007(18)
C2 0.061(3) 0.057(3) 0.052(3) 0.003(2) 0.019(2) -0.003(3)
C1 0.045(3) 0.053(3) 0.047(3) -0.004(2) 0.007(2) 0.005(2)
C5 0.043(2) 0.061(3) 0.060(3) 0.010(3) -0.001(2) -0.001(2)
C3 0.077(4) 0.053(3) 0.051(3) 0.005(3) 0.001(3) -0.003(3)
C4 0.055(3) 0.064(4) 0.063(3) 0.017(3) -0.010(3) -0.003(3)
C15 0.091(5) 0.075(4) 0.061(4) 0.016(4) 0.023(3) -0.008(4)

loop_
_atom_type_symbol
_atom_type_description
_atom_type_scat_dispersion_real
_atom_type_scat_dispersion_imag
_atom_type_scat_source
C C 0.0033 0.0016 'International Tables Vol C Tables 4.2.6.8 and 6.1.1.4'
H H 0.0000 0.0000 'International Tables Vol C Tables 4.2.6.8 and 6.1.1.4'
O O 0.0106 0.0060 'International Tables Vol C Tables 4.2.6.8 and 6.1.1.4'
S S 0.1246 0.1234 'International Tables Vol C Tables 4.2.6.8 and 6.1.1.4'

loop_
_geom_angle_atom_site_label_1
_geom_angle_atom_site_label_2
_geom_angle_atom_site_label_3
_geom_angle
_geom_angle_site_symmetry_1
_geom_angle_site_symmetry_3
_geom_angle_publ_flag
C9 S1 C13 91.2(2) . . ?
C7 O1 C11 124.5(4) . . ?
C14 O5 C15 116.4(5) . . ?
C12 O3 H9 109.5 . . ?
C5 C6 C1 118.3(4) . . ?
C5 C6 C7 120.6(4) . . ?
C1 C6 C7 121.1(4) . . ?
O3 C12 C13 124.3(5) . . ?
O3 C12 C10 123.7(5) . . ?
C13 C12 C10 112.1(4) . . ?
C7 C8 C9 118.3(4) . . ?
C7 C8 H8 120.9 . . ?
C9 C8 H8 120.9 . . ?
C10 C9 C8 121.9(4) . . ?
C10 C9 S1 112.0(4) . . ?
C8 C9 S1 126.1(3) . . ?
C8 C7 O1 120.5(4) . . ?
C8 C7 C6 127.0(4) . . ?
O1 C7 C6 112.5(4) . . ?
O4 C14 O5 124.5(5) . . ?
O4 C14 C13 122.8(5) . . ?
O5 C14 C13 112.7(5) . . ?
O2 C11 O1 116.8(4) . . ?
O2 C11 C10 127.9(5) . . ?
O1 C11 C10 115.3(4) . . ?
C12 C13 C14 123.3(5) . . ?
C12 C13 S1 112.2(4) . . ?
C14 C13 S1 124.4(4) . . ?
C9 C10 C12 112.5(4) . . ?
C9 C10 C11 119.4(4) . . ?
C12 C10 C11 128.1(4) . . ?
C1 C2 C3 120.5(5) . . ?
C1 C2 H2 119.7 . . ?
C3 C2 H2 119.7 . . ?
C2 C1 C6 120.6(5) . . ?
C2 C1 H1 119.7 . . ?
C6 C1 H1 119.7 . . ?
C4 C5 C6 120.5(5) . . ?
C4 C5 H5 119.8 . . ?
C6 C5 H5 119.8 . . ?
C4 C3 C2 119.3(5) . . ?
C4 C3 H3 120.3 . . ?
C2 C3 H3 120.3 . . ?
C3 C4 C5 120.8(5) . . ?
C3 C4 H4 119.6 . . ?
C5 C4 H4 119.6 . . ?
O5 C15 H12 109.5 . . ?
O5 C15 H11 109.5 . . ?
H12 C15 H11 109.5 . . ?
O5 C15 H10 109.5 . . ?
H12 C15 H10 109.5 . . ?
H11 C15 H10 109.5 . . ?

loop_
_geom_bond_atom_site_label_1
_geom_bond_atom_site_label_2
_geom_bond_distance
_geom_bond_site_symmetry_2
_geom_bond_publ_flag
S1 C9 1.714(5) . ?
S1 C13 1.728(5) . ?
O1 C7 1.371(5) . ?
O1 C11 1.386(6) . ?
O5 C14 1.337(7) . ?
O5 C15 1.447(7) . ?
O4 C14 1.216(7) . ?
O2 C11 1.204(5) . ?
O3 C12 1.338(6) . ?
O3 H9 0.8200 . ?
C6 C5 1.390(7) . ?
C6 C1 1.396(7) . ?
C6 C7 1.465(6) . ?
C12 C13 1.378(7) . ?
C12 C10 1.412(6) . ?
C8 C7 1.351(6) . ?
C8 C9 1.410(7) . ?
C8 H8 0.9300 . ?
C9 C10 1.388(6) . ?
C14 C13 1.445(7) . ?
C11 C10 1.442(6) . ?
C2 C1 1.375(7) . ?
C2 C3 1.377(8) . ?
C2 H2 0.9300 . ?
C1 H1 0.9300 . ?
C5 C4 1.375(7) . ?
C5 H5 0.9300 . ?
C3 C4 1.379(8) . ?
C3 H3 0.9300 . ?
C4 H4 0.9300 . ?
C15 H12 0.9600 . ?
C15 H11 0.9600 . ?
C15 H10 0.9600 . ?
